data_7042044
loop_
_publ_author_name
'Ali\<c, Bla\<z'
'\<Stefan\<ci\<c, Ale\<s'
'Tav\<car, Ga\<sper'

_publ_section_title
;
 Small molecule activation: SbF3 auto-ionization supported by transfer and
 mesoionic NHC rearrangement.
;
_journal_issue 10
_journal_name_full 'Dalton transactions (Cambridge, England : 2003)'
_journal_page_first 3338
_journal_page_last 3346
_journal_paper_doi 10.1039/c6dt04909e
_journal_volume 46
_journal_year 2017
_chemical_formula_moiety 'C54 H72 F2 N4 Sb, F4 Sb, C6 H6'
_chemical_formula_sum 'C60 H78 F6 N4 Sb2'
_chemical_formula_weight 1212.76
_chemical_properties_physical ', Air-sensitive,Moisture-sensitive'
_space_group_crystal_system triclinic
_space_group_IT_number 2
_space_group_name_Hall '-P 1'
_space_group_name_H-M_alt 'P -1'
_symmetry_space_group_name_Hall '-P 1'
_symmetry_space_group_name_H-M 'P -1'
_atom_sites_solution_hydrogens geom
_atom_sites_solution_primary dual
_audit_creation_date 2016-10-27
_audit_creation_method
;
Olex2 1.2
(compiled 2016.09.09 svn.r3337 for OlexSys, GUI svn.r5227)
;
_audit_update_record
;
2016-12-21 deposited with the CCDC.
2017-02-10 downloaded from the CCDC.
;
_cell_angle_alpha 112.6600(10)
_cell_angle_beta 95.7540(10)
_cell_angle_gamma 90.0990(10)
_cell_formula_units_Z 2
_cell_length_a 10.59920(10)
_cell_length_b 15.5739(2)
_cell_length_c 19.6928(2)
_cell_measurement_reflns_used 48070
_cell_measurement_temperature 150.00(10)
_cell_measurement_theta_max 73.1100
_cell_measurement_theta_min 4.5850
_cell_volume 2981.78(6)
_computing_cell_refinement 'CrysAlisPro 1.171.38.43 (Rigaku OD, 2015)'
_computing_data_collection 'CrysAlisPro 1.171.38.43 (Rigaku OD, 2015)'
_computing_data_reduction 'CrysAlisPro 1.171.38.43 (Rigaku OD, 2015)'
_computing_molecular_graphics 'Olex2 (Dolomanov et al., 2009)'
_computing_publication_material 'Olex2 (Dolomanov et al., 2009)'
_computing_structure_refinement 'ShelXL (Sheldrick, 2015)'
_computing_structure_solution 'ShelXT (Sheldrick, 2015)'
_diffrn_ambient_environment N~2~
_diffrn_ambient_temperature 150.00(10)
_diffrn_detector 'CCD plate'
_diffrn_detector_area_resol_mean 5.3213
_diffrn_detector_type Atlas
_diffrn_measured_fraction_theta_full 1.000
_diffrn_measured_fraction_theta_max 1.000
_diffrn_measurement_details
;
List of Runs (angles in degrees, time in seconds):

  # Type    Start    End  Width  t~exp~   \w     \q     \k     \f   Frames
#--------------------------------------------------------------------------
  1  \w     76.00 173.00   1.00   11.89    --  106.51  61.00 -90.00   97
  2  \w     96.00 156.00   1.00   11.89    --  106.51  45.00-120.00   60
  3  \w     79.00 175.00   1.00   11.89    --  106.51  61.00-180.00   96
  4  \w     67.00  94.00   1.00   11.89    --  106.51 -45.00  60.00   27
  5  \w     41.00  98.00   1.00   11.89    --  106.51 -45.00 150.00   57
  6  \w     32.00  89.00   1.00   11.89    --  106.51 -45.00  30.00   57
  7  \w   -113.00 -10.00   1.00    2.97    --  -39.93 -57.00  90.00  103
  8  \w   -114.00 -13.00   1.00    2.97    --  -39.93 -57.00-150.00  101
  9  \w    -24.00   5.00   1.00    2.97    --  -40.18  77.00 150.00   29
 10  \w    -30.00   1.00   1.00    2.97    --  -40.18  37.00 120.00   31
 11  \w    -79.00 -28.00   1.00    2.97    --  -40.18 -37.00-120.00   51
 12  \w    -67.00  28.00   1.00    2.97    --  -40.18  57.00   0.00   95
 13  \w     27.00  53.00   1.00    2.97    --   40.18-125.00  60.00   26
 14  \w     73.00  99.00   1.00   11.89    --  106.51  77.00-120.00   26
 15  \w    146.00 172.00   1.00   11.89    --  106.51  45.00 -30.00   26
 16  \w     51.00  86.00   1.00   11.89    --  106.51 -30.00-150.00   35
 17  \w    153.00 178.00   1.00   11.89    --  106.51  61.00 -60.00   25
 18  \w     78.00 104.00   1.00   11.89    --  106.51  61.00 -60.00   26
 19  \w     86.00 124.00   1.00   11.89    --  106.51  45.00 -30.00   38
 20  \w     41.00 108.00   1.00   11.89    --  106.51 -94.00  60.00   67
 21  \w     81.00 107.00   1.00   11.89    --  106.51  45.00-120.00   26
 22  \w    133.00 177.00   1.00   11.89    --  106.51  77.00-120.00   44
 23  \w     61.00 112.00   1.00   11.89    --  106.51-111.00-180.00   51
 24  \w     76.00 101.00   1.00   11.89    --  106.51  61.00-120.00   25
 25  \w     92.00 118.00   1.00   11.89    --  106.51  30.00  60.00   26
 26  \w    136.00 172.00   1.00   11.89    --  106.51  30.00  60.00   36
 27  \w     65.00  93.00   1.00   11.89    --  106.51 -45.00-180.00   28
 28  \w    129.00 156.00   1.00   11.89    --  106.51  45.00 120.00   27
 29  \w     28.00  86.00   1.00   11.89    --  106.51-111.00  30.00   58
 30  \w     -5.00  20.00   1.00    2.97    --   36.00  97.00 116.30   25
 31  \w   -109.00 -15.00   1.00    2.97    --  -40.18 -37.00 -30.00   94
 32  \w     24.00  95.00   1.00    2.97    --   40.18-125.00-120.00   71
 33  \w     60.00  97.00   1.00    2.97    --   40.18-125.00  30.00   37
 34  \w      6.00  31.00   1.00    2.97    --   44.00  90.00-137.52   25
 35  \w     13.00  38.00   1.00    2.97    --   48.00  83.00  11.29   25
 36  \w     17.00  42.00   1.00    2.97    --   52.00  82.00-108.73   25
 37  \w     18.00  43.00   1.00    2.97    --   52.00  80.00 -47.52   25
 38  \w     17.00  42.00   1.00    2.97    --   52.00  82.00  62.55   25
 39  \w     17.00  42.00   1.00    2.97    --   52.00  81.00 131.42   25
 40  \w     31.00  57.00   1.00    2.97    --   64.00  76.00 -38.67   26
 41  \w    116.00 142.00   1.00    2.97    --   64.00  76.00 -38.67   26
 42  \w     35.00  61.00   1.00    2.97    --   68.00  76.00  83.28   26
 43  \w     35.00  61.00   1.00    2.97    --   68.00  76.00 162.42   26
 44  \w    115.00 146.00   1.00    2.97    --   68.00  77.00-142.89   31
 45  \w     34.00  59.00   1.00    2.97    --   68.00  77.00-142.89   25
 46  \w     35.00  61.00   1.00    2.97    --   68.00  75.00  -9.83   26
 47  \w     82.00 149.00   1.00    2.97    --   72.00  77.00  38.46   67
 48  \w     38.00  66.00   1.00    2.97    --   72.00  77.00  38.46   28
 49  \w     38.00  64.00   1.00    2.97    --   72.00  77.00  11.72   26
 50  \w     38.00  73.00   1.00    2.97    --   72.00  77.00 180.00   35
 51  \w    113.00 139.00   1.00    2.97    --   72.00  76.00-106.15   26
 52  \w    125.00 150.00   1.00    2.97    --   72.00  77.00 -75.77   25
 53  \w     38.00  64.00   1.00    2.97    --   72.00  77.00 -75.77   26
 54  \w     39.00  64.00   1.00    2.97    --   72.00  76.00-106.15   25
 55  \w     38.00  63.00   1.00    2.97    --   72.00  77.00  89.47   25
 56  \w     38.00  67.00   1.00    2.97    --   72.00  77.00 132.47   29
 57  \w     50.00  76.00   1.00   11.89    --   80.00  67.00 -56.65   26
 58  \w     64.00  89.00   1.00   11.89    --   96.00  68.00 -45.55   25
 59  \w     73.00 106.00   1.00   11.89    --  106.51  77.00 120.00   33
 60  \w     76.00 102.00   1.00   11.89    --  106.51  61.00-150.00   26
 61  \w     73.00 118.00   1.00   11.89    --  106.51  77.00  60.00   45
 62  \w     53.00 114.00   1.00   11.89    --  106.51-111.00 -30.00   61
 63  \w    144.00 178.00   1.00   11.89    --  106.51  77.00  90.00   34
 64  \w     73.00 132.00   1.00   11.89    --  106.51  77.00  90.00   59
 65  \w     73.00 137.00   1.00   11.89    --  106.51  77.00 -30.00   64
 66  \w     56.00 107.00   1.00   11.89    --  106.51 -94.00-150.00   51
 67  \w    127.00 153.00   1.00   11.89    --  106.51  61.00 120.00   26
 68  \w     77.00 108.00   1.00   11.89    --  106.51  61.00 120.00   31
 69  \w     76.00 110.00   1.00   11.89    --  106.51  61.00  60.00   34
 70  \w     73.00  99.00   1.00   11.89    --  106.51  77.00-180.00   26
 71  \w    125.00 151.00   1.00   11.89    --  106.51  72.00  24.00   26
 72  \w     74.00 109.00   1.00   11.89    --  106.51  72.00  24.00   35
 73  \w     73.00  99.00   1.00   11.89    --  106.51  77.00 -60.00   26
 74  \w    124.00 172.00   1.00   11.89    --  106.51  77.00 -60.00   48
 75  \w     73.00  99.00   1.00   11.89    --  106.51  77.00 -90.00   26
 76  \w     73.00 161.00   1.00   11.89    --  106.51  77.00 150.00   88
 77  \w    123.00 151.00   1.00   11.89    --  106.51  77.00   0.00   28
 78  \w     73.00 112.00   1.00   11.89    --  106.51  77.00   0.00   39
 79  \w     48.00  76.00   1.00   11.89    --   80.00  74.00-121.72   28
 80  \w   -119.00  -7.00   1.00    2.97    --  -40.18 -77.00  60.00  112
 81  \w     17.00  45.00   1.00    2.97    --   52.00  82.00 -36.55   28
 82  \w     17.00  46.00   1.00    2.97    --   52.00  81.00 163.62   29
 83  \w     18.00  46.00   1.00    2.97    --   52.00  80.00-152.77   28
 84  \w     22.00  49.00   1.00    2.97    --   56.00  78.00-131.52   27
 85  \w     22.00  49.00   1.00    2.97    --   56.00  78.00  29.38   27
 86  \w     34.00 147.00   1.00    2.97    --   68.00  77.00 108.17  113
 87  \w     35.00 120.00   1.00    2.97    --   68.00  76.00 -31.96   85
 88  \w     13.00  40.00   1.00    2.97    --   48.00  83.00  96.99   27
 89  \w     27.00 138.00   1.00    2.97    --   60.00  75.00  72.29  111
 90  \w     31.00 142.00   1.00    2.97    --   64.00  76.00-103.87  111
 91  \w     31.00 142.00   1.00    2.97    --   64.00  76.00 -63.15  111
 92  \w     31.00 116.00   1.00    2.97    --   64.00  76.00 137.51   85
 93  \w     40.00 147.00   1.00    2.97    --   72.00  68.00-122.57  107
;
_diffrn_measurement_device 'four-circle diffractometer'
_diffrn_measurement_device_type 'New Gemini, Dual, Cu at zero, Atlas'
_diffrn_measurement_method '\w scans'
_diffrn_orient_matrix_type 'CrysAlisPro convention (1999,Acta A55,543-557)'
_diffrn_orient_matrix_UB_11 0.1248561000
_diffrn_orient_matrix_UB_12 0.0266511000
_diffrn_orient_matrix_UB_13 0.0520644000
_diffrn_orient_matrix_UB_21 0.0521686000
_diffrn_orient_matrix_UB_22 -0.0951037000
_diffrn_orient_matrix_UB_23 -0.0449090000
_diffrn_orient_matrix_UB_31 0.0554047000
_diffrn_orient_matrix_UB_32 0.0419142000
_diffrn_orient_matrix_UB_33 -0.0504594000
_diffrn_radiation_monochromator graphite
_diffrn_radiation_probe x-ray
_diffrn_radiation_type CuK\a
_diffrn_radiation_wavelength 1.54184
_diffrn_reflns_av_R_equivalents 0.0426
_diffrn_reflns_av_unetI/netI 0.0203
_diffrn_reflns_Laue_measured_fraction_full 1.000
_diffrn_reflns_Laue_measured_fraction_max 1.000
_diffrn_reflns_limit_h_max 12
_diffrn_reflns_limit_h_min -12
_diffrn_reflns_limit_k_max 18
_diffrn_reflns_limit_k_min -18
_diffrn_reflns_limit_l_max 23
_diffrn_reflns_limit_l_min -23
_diffrn_reflns_number 71296
_diffrn_reflns_point_group_measured_fraction_full 1.000
_diffrn_reflns_point_group_measured_fraction_max 1.000
_diffrn_reflns_theta_full 67.065
_diffrn_reflns_theta_max 67.065
_diffrn_reflns_theta_min 4.196
_diffrn_source 'fine-focus sealed X-ray tube'
_diffrn_source_type 'Enhance (Cu) X-ray Source'
_exptl_absorpt_coefficient_mu 7.655
_exptl_absorpt_correction_T_max 0.974
_exptl_absorpt_correction_T_min 0.942
_exptl_absorpt_correction_type analytical
_exptl_absorpt_process_details
;
CrysAlisPro 1.171.38.43 (Rigaku Oxford Diffraction, 2015)
Analytical numeric absorption correction using a multifaceted crystal
            model based on expressions derived by R.C. Clark & J.S. Reid.
(Clark, R. C. & Reid, J. S. (1995). Acta Cryst. A51, 887-897)
Empirical absorption correction using spherical harmonics,
 implemented in SCALE3 ABSPACK scaling algorithm.
;
_exptl_crystal_colour 'clear light colourless'
_exptl_crystal_colour_lustre clear
_exptl_crystal_colour_modifier light
_exptl_crystal_colour_primary colourless
_exptl_crystal_density_diffrn 1.351
_exptl_crystal_description block
_exptl_crystal_F_000 1244
_exptl_crystal_size_max 0.365
_exptl_crystal_size_mid 0.299
_exptl_crystal_size_min 0.153
_refine_diff_density_max 2.379
_refine_diff_density_min -1.718
_refine_diff_density_rms 0.095
_refine_ls_extinction_method none
_refine_ls_goodness_of_fit_ref 1.047
_refine_ls_hydrogen_treatment constr
_refine_ls_matrix_type full
_refine_ls_number_parameters 666
_refine_ls_number_reflns 10675
_refine_ls_number_restraints 0
_refine_ls_restrained_S_all 1.047
_refine_ls_R_factor_all 0.0418
_refine_ls_R_factor_gt 0.0402
_refine_ls_shift/su_max 0.001
_refine_ls_shift/su_mean 0.000
_refine_ls_structure_factor_coef Fsqd
_refine_ls_weighting_details 'w=1/[\s^2^(Fo^2^)+(0.0607P)^2^+7.2924P] where P=(Fo^2^+2Fc^2^)/3'
_refine_ls_weighting_scheme calc
_refine_ls_wR_factor_gt 0.1070
_refine_ls_wR_factor_ref 0.1084
_reflns_Friedel_coverage 0.000
_reflns_number_gt 10174
_reflns_number_total 10675
_reflns_threshold_expression 'I > 2\s(I)'
_cod_data_source_file c6dt04909e2.cif
_cod_data_source_block exp_1365_214_sbf3_iprc_dme
_cod_depositor_comments 'Adding full bibliography for 7042042--7042045.cif.'
_cod_database_code 7042044
_chemical_oxdiff_formula 'C27 H36 N2 Sb F3'
_shelx_space_group_comment
;
The symmetry employed for this shelxl refinement is uniquely defined
by the following loop, which should always be used as a source of
symmetry information in preference to the above space-group names.
They are only intended as comments.
;
_reflns_odcompleteness_completeness 99.95
_reflns_odcompleteness_iscentric 1
_reflns_odcompleteness_theta 66.97
_olex2_refinement_description
;
1. Fixed Uiso
 At 1.2 times of:
  All C(H) groups
 At 1.5 times of:
  All C(H,H,H) groups
2. Uiso/Uaniso restraints and constraints
Uanis(Sb2A) = Uanis(Sb2B)
Uanis(F4A) = Uanis(F4B) = Uanis(F5)
3. Others
 Sof(Sb2B)=Sof(F4B)=1-FVAR(1)
 Sof(Sb2A)=Sof(F4A)=FVAR(1)
4.a Ternary CH refined with riding coordinates:
 C11(H11), C14(H14), C23(H23), C26(H26), C38(H38), C41(H41), C50(H50), C53(H53)
4.b Aromatic/amide H refined with riding coordinates:
 C3(H3), C4(H4), C7(H7), C8(H8), C9(H9), C19(H19), C20(H20), C21(H21),
 C29(H29), C31(H31), C34(H34), C35(H35), C36(H36), C46(H46), C47(H47), C48(H48),
  C56(H56), C57(H57), C58(H58), C59(H59), C60(H60), C61(H61)
4.c Idealised Me refined as rotating group:
 C12(H12A,H12B,H12C), C13(H13A,H13B,H13C), C15(H15A,H15B,H15C), C16(H16A,H16B,
 H16C), C24(H24A,H24B,H24C), C25(H25A,H25B,H25C), C27(H27A,H27B,H27C), C28(H28A,
 H28B,H28C), C39(H39A,H39B,H39C), C40(H40A,H40B,H40C), C42(H42A,H42B,H42C),
 C43(H43A,H43B,H43C), C51(H51A,H51B,H51C), C52(H52A,H52B,H52C), C54(H54A,H54B,
 H54C), C55(H55A,H55B,H55C)
;
_shelx_shelxl_version_number 2014/7
_olex2_date_sample_data_collection 2016-08-25
_olex2_submission_special_instructions 'No special instructions were received'
_oxdiff_exptl_absorpt_empirical_details
;
Empirical correction (ABSPACK) includes:
- Absorption correction using spherical harmonics
- Frame scaling
;
_oxdiff_exptl_absorpt_empirical_full_max 4.171
_oxdiff_exptl_absorpt_empirical_full_min 0.474

loop_
_space_group_symop_operation_xyz
'x, y, z'
'-x, -y, -z'

loop_
_atom_site_label
_atom_site_type_symbol
_atom_site_fract_x
_atom_site_fract_y
_atom_site_fract_z
_atom_site_U_iso_or_equiv
_atom_site_adp_type
_atom_site_occupancy
_atom_site_site_symmetry_order
_atom_site_calc_flag
_atom_site_refinement_flags_posn
_atom_site_refinement_flags_occupancy
_atom_site_disorder_assembly
_atom_site_disorder_group
Sb1 Sb 0.70531(2) 0.73506(2) 0.65361(2) 0.01455(7) Uani 1 1 d . . . .
F1 F 0.51371(17) 0.73526(13) 0.65234(11) 0.0229(4) Uani 1 1 d . . . .
N1 N 0.7161(3) 0.66370(19) 0.84808(14) 0.0192(6) Uani 1 1 d . . . .
F2 F 0.87825(19) 0.78727(16) 0.70713(12) 0.0320(5) Uani 1 1 d . . . .
C2 C 0.6785(3) 0.8849(2) 0.68528(17) 0.0162(6) Uani 1 1 d . . . .
N3 N 0.6469(3) 0.60501(18) 0.73198(14) 0.0177(5) Uani 1 1 d . . . .
C3 C 0.6629(4) 1.0173(2) 0.6658(2) 0.0268(8) Uani 1 1 d . . . .
H3 H 0.6529 1.0580 0.6415 0.032 Uiso 1 1 calc R . . .
N4 N 0.6597(3) 0.92054(19) 0.63299(15) 0.0177(5) Uani 1 1 d . . . .
C4 C 0.6831(4) 1.0407(2) 0.7392(2) 0.0296(8) Uani 1 1 d . . . .
H4 H 0.6896 1.1007 0.7755 0.036 Uiso 1 1 calc R . . .
N5 N 0.6926(3) 0.95840(19) 0.75050(15) 0.0208(6) Uani 1 1 d . . . .
C5 C 0.7020(3) 0.9550(2) 0.82328(18) 0.0213(7) Uani 1 1 d . . . .
C6 C 0.8203(4) 0.9748(3) 0.86556(19) 0.0286(8) Uani 1 1 d . . . .
C7 C 0.8238(4) 0.9756(3) 0.9369(2) 0.0354(9) Uani 1 1 d . . . .
H7 H 0.9006 0.9885 0.9670 0.042 Uiso 1 1 calc R . . .
C8 C 0.7155(4) 0.9575(3) 0.9636(2) 0.0336(9) Uani 1 1 d . . . .
H8 H 0.7203 0.9583 1.0112 0.040 Uiso 1 1 calc R . . .
C9 C 0.6003(4) 0.9384(3) 0.92020(19) 0.0271(8) Uani 1 1 d . . . .
H9 H 0.5282 0.9268 0.9392 0.033 Uiso 1 1 calc R . . .
C10 C 0.5902(3) 0.9361(2) 0.84852(18) 0.0219(7) Uani 1 1 d . . . .
C11 C 0.4627(3) 0.9165(3) 0.8014(2) 0.0280(8) Uani 1 1 d . . . .
H11 H 0.4792 0.8907 0.7494 0.034 Uiso 1 1 calc R . . .
C12 C 0.3954(4) 1.0072(3) 0.8152(3) 0.0457(11) Uani 1 1 d . . . .
H12A H 0.3744 1.0327 0.8653 0.069 Uiso 1 1 calc GR . . .
H12B H 0.3191 0.9951 0.7817 0.069 Uiso 1 1 calc GR . . .
H12C H 0.4503 1.0508 0.8074 0.069 Uiso 1 1 calc GR . . .
C13 C 0.3785(4) 0.8456(3) 0.8134(3) 0.0383(10) Uani 1 1 d . . . .
H13A H 0.4250 0.7910 0.8081 0.057 Uiso 1 1 calc GR . . .
H13B H 0.3052 0.8291 0.7773 0.057 Uiso 1 1 calc GR . . .
H13C H 0.3520 0.8720 0.8622 0.057 Uiso 1 1 calc GR . . .
C14 C 0.9416(4) 0.9954(3) 0.8383(2) 0.0392(10) Uani 1 1 d . . . .
H14 H 0.9224 0.9867 0.7863 0.047 Uiso 1 1 calc R . . .
C15 C 0.9880(5) 1.0958(4) 0.8820(3) 0.0593(14) Uani 1 1 d . . . .
H15A H 0.9240 1.1367 0.8762 0.089 Uiso 1 1 calc GR . . .
H15B H 1.0643 1.1080 0.8641 0.089 Uiso 1 1 calc GR . . .
H15C H 1.0052 1.1063 0.9335 0.089 Uiso 1 1 calc GR . . .
C16 C 1.0465(4) 0.9303(4) 0.8431(3) 0.0504(12) Uani 1 1 d . . . .
H16A H 1.0664 0.9375 0.8937 0.076 Uiso 1 1 calc GR . . .
H16B H 1.1208 0.9455 0.8251 0.076 Uiso 1 1 calc GR . . .
H16C H 1.0182 0.8671 0.8136 0.076 Uiso 1 1 calc GR . . .
C17 C 0.6264(3) 0.8662(2) 0.55433(17) 0.0180(6) Uani 1 1 d . . . .
C18 C 0.4981(3) 0.8586(2) 0.52696(19) 0.0215(7) Uani 1 1 d . . . .
C19 C 0.4676(4) 0.8081(3) 0.4513(2) 0.0281(8) Uani 1 1 d . . . .
H19 H 0.3832 0.8012 0.4311 0.034 Uiso 1 1 calc R . . .
C20 C 0.5605(4) 0.7681(3) 0.4057(2) 0.0307(8) Uani 1 1 d . . . .
H20 H 0.5383 0.7352 0.3552 0.037 Uiso 1 1 calc R . . .
C21 C 0.6859(4) 0.7769(3) 0.4348(2) 0.0266(8) Uani 1 1 d . . . .
H21 H 0.7473 0.7493 0.4035 0.032 Uiso 1 1 calc R . . .
C22 C 0.7228(3) 0.8259(2) 0.50981(19) 0.0209(7) Uani 1 1 d . . . .
C23 C 0.8623(3) 0.8366(3) 0.5403(2) 0.0245(7) Uani 1 1 d . . . .
H23 H 0.8668 0.8541 0.5939 0.029 Uiso 1 1 calc R . . .
C24 C 0.9312(4) 0.7461(3) 0.5076(3) 0.0387(10) Uani 1 1 d . . . .
H24A H 0.8831 0.6960 0.5112 0.058 Uiso 1 1 calc GR . . .
H24B H 1.0137 0.7525 0.5346 0.058 Uiso 1 1 calc GR . . .
H24C H 0.9402 0.7330 0.4566 0.058 Uiso 1 1 calc GR . . .
C25 C 0.9287(4) 0.9152(3) 0.5266(3) 0.0439(11) Uani 1 1 d . . . .
H25A H 0.9197 0.9020 0.4745 0.066 Uiso 1 1 calc GR . . .
H25B H 1.0171 0.9196 0.5444 0.066 Uiso 1 1 calc GR . . .
H25C H 0.8907 0.9730 0.5523 0.066 Uiso 1 1 calc GR . . .
C26 C 0.3942(3) 0.9038(3) 0.5754(2) 0.0259(7) Uani 1 1 d . . . .
H26 H 0.4338 0.9356 0.6264 0.031 Uiso 1 1 calc R . . .
C27 C 0.3309(4) 0.9773(3) 0.5508(3) 0.0448(11) Uani 1 1 d . . . .
H27A H 0.3945 1.0210 0.5504 0.067 Uiso 1 1 calc GR . . .
H27B H 0.2713 1.0095 0.5846 0.067 Uiso 1 1 calc GR . . .
H27C H 0.2872 0.9472 0.5019 0.067 Uiso 1 1 calc GR . . .
C28 C 0.2959(4) 0.8316(3) 0.5748(3) 0.0358(9) Uani 1 1 d . . . .
H28A H 0.2531 0.8014 0.5258 0.054 Uiso 1 1 calc GR . . .
H28B H 0.2353 0.8619 0.6085 0.054 Uiso 1 1 calc GR . . .
H28C H 0.3377 0.7860 0.5898 0.054 Uiso 1 1 calc GR . . .
C29 C 0.6620(3) 0.5881(2) 0.79356(18) 0.0208(7) Uani 1 1 d . . . .
H29 H 0.6387 0.5328 0.7977 0.025 Uiso 1 1 calc R . . .
C30 C 0.6942(3) 0.6954(2) 0.74686(17) 0.0160(6) Uani 1 1 d . . . .
C31 C 0.7377(3) 0.7308(2) 0.81975(17) 0.0182(6) Uani 1 1 d . . . .
H31 H 0.7755 0.7899 0.8462 0.022 Uiso 1 1 calc R . . .
C32 C 0.7524(3) 0.6718(2) 0.92347(18) 0.0235(7) Uani 1 1 d . . . .
C33 C 0.6583(4) 0.6917(3) 0.9721(2) 0.0293(8) Uani 1 1 d . . . .
C34 C 0.6972(4) 0.6996(3) 1.0441(2) 0.0400(10) Uani 1 1 d . . . .
H34 H 0.6380 0.7124 1.0781 0.048 Uiso 1 1 calc R . . .
C35 C 0.8212(5) 0.6888(4) 1.0656(2) 0.0467(12) Uani 1 1 d . . . .
H35 H 0.8450 0.6950 1.1141 0.056 Uiso 1 1 calc R . . .
C36 C 0.9113(4) 0.6690(4) 1.0162(2) 0.0439(11) Uani 1 1 d . . . .
H36 H 0.9949 0.6617 1.0318 0.053 Uiso 1 1 calc R . . .
C37 C 0.8786(4) 0.6597(3) 0.9436(2) 0.0316(8) Uani 1 1 d . . . .
C38 C 0.9793(4) 0.6366(4) 0.8900(2) 0.0401(10) Uani 1 1 d . . . .
H38 H 0.9368 0.6257 0.8407 0.048 Uiso 1 1 calc R . . .
C39 C 1.0749(5) 0.7176(4) 0.9111(3) 0.0605(14) Uani 1 1 d . . . .
H39A H 1.1195 0.7286 0.9588 0.091 Uiso 1 1 calc GR . . .
H39B H 1.0315 0.7724 0.9130 0.091 Uiso 1 1 calc GR . . .
H39C H 1.1343 0.7032 0.8750 0.091 Uiso 1 1 calc GR . . .
C40 C 1.0453(5) 0.5478(4) 0.8859(3) 0.0594(14) Uani 1 1 d . . . .
H40A H 1.0892 0.5572 0.9335 0.089 Uiso 1 1 calc GR . . .
H40B H 1.1049 0.5329 0.8499 0.089 Uiso 1 1 calc GR . . .
H40C H 0.9831 0.4973 0.8719 0.089 Uiso 1 1 calc GR . . .
C41 C 0.5199(4) 0.7002(3) 0.9478(2) 0.0386(10) Uani 1 1 d . . . .
H41 H 0.5160 0.7089 0.9010 0.046 Uiso 1 1 calc R . . .
C42 C 0.4606(4) 0.7840(3) 1.0037(3) 0.0442(11) Uani 1 1 d . . . .
H42A H 0.4552 0.7741 1.0485 0.066 Uiso 1 1 calc GR . . .
H42B H 0.3770 0.7911 0.9832 0.066 Uiso 1 1 calc GR . . .
H42C H 0.5123 0.8392 1.0142 0.066 Uiso 1 1 calc GR . . .
C43 C 0.4436(5) 0.6108(4) 0.9338(3) 0.0600(15) Uani 1 1 d . . . .
H43A H 0.4803 0.5591 0.8977 0.090 Uiso 1 1 calc GR . . .
H43B H 0.3575 0.6158 0.9159 0.090 Uiso 1 1 calc GR . . .
H43C H 0.4450 0.6011 0.9792 0.090 Uiso 1 1 calc GR . . .
C44 C 0.6019(3) 0.5353(2) 0.65974(17) 0.0195(7) Uani 1 1 d . . . .
C45 C 0.6944(4) 0.4893(2) 0.61386(18) 0.0230(7) Uani 1 1 d . . . .
C46 C 0.6504(4) 0.4222(3) 0.5451(2) 0.0296(8) Uani 1 1 d . . . .
H46 H 0.7084 0.3903 0.5128 0.036 Uiso 1 1 calc R . . .
C47 C 0.5229(4) 0.4020(3) 0.5238(2) 0.0352(9) Uani 1 1 d . . . .
H47 H 0.4958 0.3562 0.4776 0.042 Uiso 1 1 calc R . . .
C48 C 0.4342(4) 0.4488(3) 0.5702(2) 0.0329(9) Uani 1 1 d . . . .
H48 H 0.3482 0.4342 0.5547 0.040 Uiso 1 1 calc R . . .
C49 C 0.4716(4) 0.5176(2) 0.63982(19) 0.0244(7) Uani 1 1 d . . . .
C50 C 0.3737(4) 0.5667(3) 0.6914(2) 0.0309(8) Uani 1 1 d . . . .
H50 H 0.4178 0.6175 0.7341 0.037 Uiso 1 1 calc R . . .
C51 C 0.3135(5) 0.4992(4) 0.7195(3) 0.0506(12) Uani 1 1 d . . . .
H51A H 0.2690 0.4490 0.6786 0.076 Uiso 1 1 calc GR . . .
H51B H 0.2551 0.5315 0.7541 0.076 Uiso 1 1 calc GR . . .
H51C H 0.3787 0.4748 0.7437 0.076 Uiso 1 1 calc GR . . .
C52 C 0.2726(4) 0.6088(3) 0.6545(3) 0.0409(10) Uani 1 1 d . . . .
H52A H 0.3122 0.6526 0.6389 0.061 Uiso 1 1 calc GR . . .
H52B H 0.2137 0.6402 0.6891 0.061 Uiso 1 1 calc GR . . .
H52C H 0.2281 0.5603 0.6122 0.061 Uiso 1 1 calc GR . . .
C53 C 0.8355(4) 0.5063(3) 0.6380(2) 0.0322(9) Uani 1 1 d . . . .
H53 H 0.8483 0.5674 0.6790 0.039 Uiso 1 1 calc R . . .
C54 C 0.9117(4) 0.5080(4) 0.5766(3) 0.0450(11) Uani 1 1 d . . . .
H54A H 0.9042 0.4479 0.5367 0.068 Uiso 1 1 calc GR . . .
H54B H 0.9993 0.5233 0.5958 0.068 Uiso 1 1 calc GR . . .
H54C H 0.8794 0.5540 0.5588 0.068 Uiso 1 1 calc GR . . .
C55 C 0.8842(6) 0.4331(4) 0.6671(3) 0.0614(15) Uani 1 1 d . . . .
H55A H 0.9739 0.4436 0.6816 0.092 Uiso 1 1 calc GR . . .
H55B H 0.8677 0.3721 0.6288 0.092 Uiso 1 1 calc GR . . .
H55C H 0.8416 0.4376 0.7090 0.092 Uiso 1 1 calc GR . . .
Sb2A Sb 0.30828(10) 0.66741(2) 0.16608(2) 0.03404(16) Uani 0.847(3) 1 d . P A 1
Sb2B Sb 0.3568(4) 0.66762(17) 0.15979(16) 0.03404(16) Uani 0.153(3) 1 d . P A 2
F3 F 0.2471(4) 0.7645(3) 0.1339(2) 0.0880(12) Uani 1 1 d . . . .
F4A F 0.4652(5) 0.7204(4) 0.1606(3) 0.1005(10) Uani 0.847(3) 1 d . P A 1
F5 F 0.4264(4) 0.5989(3) 0.2152(3) 0.1005(10) Uani 1 1 d . . . .
F6 F 0.3033(4) 0.7568(2) 0.26433(17) 0.0702(9) Uani 1 1 d . . . .
C56 C 0.8710(5) 0.6969(4) 0.2608(3) 0.0489(12) Uani 1 1 d . . . .
H56 H 0.8757 0.6346 0.2540 0.059 Uiso 1 1 calc R . . .
C57 C 0.7550(5) 0.7330(4) 0.2524(2) 0.0463(11) Uani 1 1 d . . . .
H57 H 0.6814 0.6951 0.2395 0.056 Uiso 1 1 calc R . . .
C58 C 0.7483(5) 0.8245(4) 0.2631(3) 0.0561(14) Uani 1 1 d . . . .
H58 H 0.6697 0.8491 0.2579 0.067 Uiso 1 1 calc R . . .
C59 C 0.8561(7) 0.8807(4) 0.2815(3) 0.0639(15) Uani 1 1 d . . . .
H59 H 0.8508 0.9432 0.2887 0.077 Uiso 1 1 calc R . . .
C60 C 0.9733(6) 0.8440(5) 0.2893(3) 0.0663(15) Uani 1 1 d . . . .
H60 H 1.0472 0.8815 0.3016 0.080 Uiso 1 1 calc R . . .
C61 C 0.9790(5) 0.7517(4) 0.2788(3) 0.0557(13) Uani 1 1 d . . . .
H61 H 1.0572 0.7265 0.2840 0.067 Uiso 1 1 calc R . . .
F4B F 0.220(3) 0.584(2) 0.1905(18) 0.1005(10) Uani 0.153(3) 1 d . P A 2

loop_
_atom_site_aniso_label
_atom_site_aniso_U_11
_atom_site_aniso_U_22
_atom_site_aniso_U_33
_atom_site_aniso_U_23
_atom_site_aniso_U_13
_atom_site_aniso_U_12
Sb1 0.01766(11) 0.01441(11) 0.01116(11) 0.00437(8) 0.00203(7) 0.00144(7)
F1 0.0176(9) 0.0238(10) 0.0248(10) 0.0077(8) -0.0024(7) -0.0030(7)
N1 0.0227(14) 0.0233(14) 0.0119(13) 0.0067(11) 0.0032(10) 0.0023(11)
F2 0.0210(10) 0.0392(12) 0.0397(12) 0.0215(10) -0.0039(9) -0.0037(9)
C2 0.0131(14) 0.0189(15) 0.0167(15) 0.0069(13) 0.0025(11) -0.0011(12)
N3 0.0227(14) 0.0165(13) 0.0133(13) 0.0051(11) 0.0020(10) 0.0004(10)
C3 0.038(2) 0.0160(16) 0.0288(19) 0.0104(14) 0.0097(15) 0.0030(14)
N4 0.0191(13) 0.0176(13) 0.0184(13) 0.0087(11) 0.0042(10) 0.0013(10)
C4 0.046(2) 0.0140(16) 0.0275(19) 0.0043(15) 0.0108(17) -0.0009(15)
N5 0.0265(15) 0.0174(13) 0.0163(13) 0.0037(11) 0.0045(11) -0.0014(11)
C5 0.0291(18) 0.0166(16) 0.0128(15) -0.0005(12) 0.0041(13) -0.0018(13)
C6 0.0298(19) 0.0297(19) 0.0178(17) -0.0001(14) 0.0028(14) -0.0064(15)
C7 0.030(2) 0.049(2) 0.0162(17) 0.0032(16) -0.0036(15) -0.0070(17)
C8 0.040(2) 0.042(2) 0.0135(16) 0.0061(16) 0.0031(15) -0.0007(18)
C9 0.0294(19) 0.0305(19) 0.0199(17) 0.0065(15) 0.0096(14) 0.0029(15)
C10 0.0259(17) 0.0173(16) 0.0180(16) 0.0015(13) 0.0045(13) 0.0028(13)
C11 0.0238(18) 0.035(2) 0.0224(17) 0.0073(15) 0.0062(14) 0.0045(15)
C12 0.032(2) 0.051(3) 0.066(3) 0.035(2) 0.007(2) 0.0112(19)
C13 0.025(2) 0.034(2) 0.049(3) 0.0089(19) 0.0014(17) -0.0012(16)
C14 0.032(2) 0.052(3) 0.0256(19) 0.0063(18) -0.0002(16) -0.0187(19)
C15 0.060(3) 0.058(3) 0.049(3) 0.010(2) 0.004(2) -0.031(3)
C16 0.026(2) 0.078(4) 0.036(2) 0.011(2) 0.0008(18) -0.005(2)
C17 0.0233(16) 0.0170(15) 0.0158(15) 0.0084(13) 0.0038(12) 0.0010(12)
C18 0.0217(17) 0.0231(17) 0.0240(17) 0.0137(14) 0.0041(13) 0.0025(13)
C19 0.0247(18) 0.035(2) 0.0259(18) 0.0143(16) -0.0035(14) 0.0003(15)
C20 0.041(2) 0.032(2) 0.0174(17) 0.0084(15) 0.0002(15) 0.0018(16)
C21 0.0332(19) 0.0283(18) 0.0208(17) 0.0101(15) 0.0113(14) 0.0081(15)
C22 0.0235(17) 0.0215(16) 0.0224(17) 0.0127(14) 0.0067(13) 0.0043(13)
C23 0.0207(17) 0.0315(19) 0.0280(18) 0.0177(15) 0.0079(14) 0.0051(14)
C24 0.028(2) 0.040(2) 0.054(3) 0.021(2) 0.0130(18) 0.0125(17)
C25 0.026(2) 0.048(3) 0.070(3) 0.038(2) 0.002(2) -0.0034(18)
C26 0.0200(17) 0.0311(19) 0.0299(19) 0.0149(16) 0.0057(14) 0.0066(14)
C27 0.045(2) 0.043(2) 0.064(3) 0.035(2) 0.027(2) 0.025(2)
C28 0.0221(18) 0.044(2) 0.052(3) 0.028(2) 0.0121(17) 0.0077(16)
C29 0.0279(17) 0.0194(16) 0.0175(16) 0.0091(13) 0.0043(13) 0.0016(13)
C30 0.0160(15) 0.0179(15) 0.0150(15) 0.0070(12) 0.0027(12) 0.0024(12)
C31 0.0196(16) 0.0180(15) 0.0155(15) 0.0046(12) 0.0022(12) 0.0007(12)
C32 0.0312(19) 0.0271(18) 0.0123(15) 0.0079(13) 0.0018(13) 0.0009(14)
C33 0.031(2) 0.037(2) 0.0192(17) 0.0103(15) 0.0052(14) 0.0005(16)
C34 0.043(2) 0.060(3) 0.0183(18) 0.0152(18) 0.0097(17) -0.001(2)
C35 0.048(3) 0.079(3) 0.0175(19) 0.025(2) -0.0017(17) -0.003(2)
C36 0.040(2) 0.069(3) 0.027(2) 0.024(2) -0.0023(18) 0.007(2)
C37 0.031(2) 0.044(2) 0.0202(18) 0.0128(16) 0.0023(15) 0.0050(17)
C38 0.029(2) 0.069(3) 0.0242(19) 0.019(2) 0.0051(16) 0.013(2)
C39 0.050(3) 0.078(4) 0.066(3) 0.036(3) 0.030(3) 0.014(3)
C40 0.052(3) 0.063(3) 0.059(3) 0.016(3) 0.017(3) 0.020(3)
C41 0.031(2) 0.059(3) 0.0246(19) 0.0144(19) 0.0092(16) 0.0057(19)
C42 0.043(2) 0.057(3) 0.039(2) 0.022(2) 0.018(2) 0.010(2)
C43 0.035(3) 0.062(3) 0.061(3) 0.000(3) 0.008(2) -0.008(2)
C44 0.0305(18) 0.0141(15) 0.0133(15) 0.0051(12) 0.0010(13) -0.0016(13)
C45 0.0345(19) 0.0165(16) 0.0177(16) 0.0061(13) 0.0034(14) 0.0034(14)
C46 0.046(2) 0.0206(17) 0.0196(17) 0.0045(14) 0.0061(16) 0.0028(16)
C47 0.052(3) 0.0231(19) 0.0202(18) -0.0012(15) -0.0037(17) -0.0097(17)
C48 0.037(2) 0.029(2) 0.0277(19) 0.0067(16) -0.0042(16) -0.0125(16)
C49 0.0319(19) 0.0196(17) 0.0212(17) 0.0077(14) 0.0019(14) -0.0072(14)
C50 0.0261(19) 0.032(2) 0.0292(19) 0.0060(16) 0.0043(15) -0.0097(15)
C51 0.056(3) 0.051(3) 0.052(3) 0.024(2) 0.023(2) -0.007(2)
C52 0.026(2) 0.046(2) 0.048(3) 0.015(2) 0.0044(18) -0.0035(17)
C53 0.033(2) 0.031(2) 0.0243(18) 0.0021(16) 0.0023(15) 0.0133(16)
C54 0.031(2) 0.055(3) 0.044(2) 0.011(2) 0.0120(18) 0.0087(19)
C55 0.071(4) 0.069(4) 0.049(3) 0.029(3) 0.001(3) 0.038(3)
Sb2A 0.0356(4) 0.02425(15) 0.04245(18) 0.01445(13) -0.0012(2) -0.00277(17)
Sb2B 0.0356(4) 0.02425(15) 0.04245(18) 0.01445(13) -0.0012(2) -0.00277(17)
F3 0.114(3) 0.065(2) 0.074(2) 0.0210(19) -0.013(2) 0.025(2)
F4A 0.091(2) 0.109(3) 0.111(3) 0.060(2) -0.0162(19) -0.0004(19)
F5 0.091(2) 0.109(3) 0.111(3) 0.060(2) -0.0162(19) -0.0004(19)
F6 0.098(3) 0.0604(19) 0.0492(17) 0.0144(15) 0.0223(17) 0.0229(18)
C56 0.068(3) 0.052(3) 0.038(2) 0.025(2) 0.021(2) 0.020(2)
C57 0.057(3) 0.062(3) 0.028(2) 0.024(2) 0.014(2) 0.009(2)
C58 0.061(3) 0.075(4) 0.047(3) 0.035(3) 0.020(2) 0.031(3)
C59 0.089(4) 0.049(3) 0.063(3) 0.030(3) 0.016(3) 0.015(3)
C60 0.064(4) 0.082(4) 0.062(4) 0.038(3) 0.002(3) -0.010(3)
C61 0.053(3) 0.076(4) 0.055(3) 0.041(3) 0.017(2) 0.023(3)
F4B 0.091(2) 0.109(3) 0.111(3) 0.060(2) -0.0162(19) -0.0004(19)

loop_
_atom_type_symbol
_atom_type_description
_atom_type_scat_dispersion_real
_atom_type_scat_dispersion_imag
_atom_type_scat_source
C C 0.0181 0.0091 'International Tables Vol C Tables 4.2.6.8 and 6.1.1.4'
H H 0.0000 0.0000 'International Tables Vol C Tables 4.2.6.8 and 6.1.1.4'
F F 0.0727 0.0534 'International Tables Vol C Tables 4.2.6.8 and 6.1.1.4'
N N 0.0311 0.0180 'International Tables Vol C Tables 4.2.6.8 and 6.1.1.4'
Sb Sb -0.0562 5.8946 'International Tables Vol C Tables 4.2.6.8 and 6.1.1.4'

loop_
_exptl_crystal_face_index_h
_exptl_crystal_face_index_k
_exptl_crystal_face_index_l
_exptl_crystal_face_perp_dist
3 0 -11 0.1248
5 0 -9 0.1069
-2 7 4 0.1980
4 -7 7 0.1780
0 10 -3 0.1913
7 -1 2 0.1123
-4 -7 0 0.1516
-4 -1 11 0.1091
-7 0 4 0.0475
0 8 -11 0.1465
0 10 -8 0.1473
3 -9 4 0.1795
7 0 -4 0.1044
-1 -10 6 0.1786
2 1 10 0.1618
-1 0 -11 0.1290
2 9 -9 0.1578
-3 -8 10 0.1571

loop_
_geom_angle_atom_site_label_1
_geom_angle_atom_site_label_2
_geom_angle_atom_site_label_3
_geom_angle
F1 Sb1 C2 80.65(10)
F1 Sb1 C30 82.74(10)
F2 Sb1 F1 149.16(9)
F2 Sb1 C2 79.62(10)
F2 Sb1 C30 82.51(10)
C30 Sb1 C2 111.01(12)
C29 N1 C31 108.6(3)
C29 N1 C32 125.0(3)
C31 N1 C32 126.2(3)
N4 C2 Sb1 120.2(2)
N4 C2 N5 105.9(3)
N5 C2 Sb1 133.3(2)
C29 N3 C30 109.7(3)
C29 N3 C44 123.7(3)
C30 N3 C44 126.2(3)
N4 C3 H3 126.6
C4 C3 H3 126.6
C4 C3 N4 106.9(3)
C2 N4 C3 110.1(3)
C2 N4 C17 125.0(3)
C3 N4 C17 124.6(3)
C3 C4 H4 126.5
C3 C4 N5 106.9(3)
N5 C4 H4 126.5
C2 N5 C4 110.3(3)
C2 N5 C5 126.3(3)
C4 N5 C5 123.1(3)
C6 C5 N5 118.3(3)
C6 C5 C10 123.8(3)
C10 C5 N5 117.8(3)
C5 C6 C7 116.4(3)
C5 C6 C14 123.9(3)
C7 C6 C14 119.7(3)
C6 C7 H7 119.4
C8 C7 C6 121.3(4)
C8 C7 H7 119.4
C7 C8 H8 119.7
C9 C8 C7 120.6(3)
C9 C8 H8 119.7
C8 C9 H9 119.5
C8 C9 C10 121.1(3)
C10 C9 H9 119.5
C5 C10 C11 122.3(3)
C9 C10 C5 116.8(3)
C9 C10 C11 120.8(3)
C10 C11 H11 107.5
C10 C11 C12 110.0(3)
C10 C11 C13 113.1(3)
C12 C11 H11 107.5
C13 C11 H11 107.5
C13 C11 C12 110.9(3)
C11 C12 H12A 109.5
C11 C12 H12B 109.5
C11 C12 H12C 109.5
H12A C12 H12B 109.5
H12A C12 H12C 109.5
H12B C12 H12C 109.5
C11 C13 H13A 109.5
C11 C13 H13B 109.5
C11 C13 H13C 109.5
H13A C13 H13B 109.5
H13A C13 H13C 109.5
H13B C13 H13C 109.5
C6 C14 H14 108.1
C6 C14 C16 112.3(4)
C15 C14 C6 110.3(4)
C15 C14 H14 108.2
C15 C14 C16 109.7(4)
C16 C14 H14 108.2
C14 C15 H15A 109.5
C14 C15 H15B 109.5
C14 C15 H15C 109.5
H15A C15 H15B 109.5
H15A C15 H15C 109.5
H15B C15 H15C 109.5
C14 C16 H16A 109.5
C14 C16 H16B 109.5
C14 C16 H16C 109.5
H16A C16 H16B 109.5
H16A C16 H16C 109.5
H16B C16 H16C 109.5
C18 C17 N4 117.4(3)
C18 C17 C22 123.4(3)
C22 C17 N4 119.2(3)
C17 C18 C26 123.1(3)
C19 C18 C17 116.9(3)
C19 C18 C26 120.0(3)
C18 C19 H19 119.4
C20 C19 C18 121.3(3)
C20 C19 H19 119.4
C19 C20 H20 119.9
C21 C20 C19 120.1(3)
C21 C20 H20 119.9
C20 C21 H21 119.2
C20 C21 C22 121.6(3)
C22 C21 H21 119.2
C17 C22 C23 122.6(3)
C21 C22 C17 116.7(3)
C21 C22 C23 120.6(3)
C22 C23 H23 107.9
C22 C23 C24 112.2(3)
C22 C23 C25 110.3(3)
C24 C23 H23 107.9
C24 C23 C25 110.3(3)
C25 C23 H23 107.9
C23 C24 H24A 109.5
C23 C24 H24B 109.5
C23 C24 H24C 109.5
H24A C24 H24B 109.5
H24A C24 H24C 109.5
H24B C24 H24C 109.5
C23 C25 H25A 109.5
C23 C25 H25B 109.5
C23 C25 H25C 109.5
H25A C25 H25B 109.5
H25A C25 H25C 109.5
H25B C25 H25C 109.5
C18 C26 H26 108.0
C18 C26 C27 110.2(3)
C18 C26 C28 111.7(3)
C27 C26 H26 108.0
C28 C26 H26 108.0
C28 C26 C27 110.9(3)
C26 C27 H27A 109.5
C26 C27 H27B 109.5
C26 C27 H27C 109.5
H27A C27 H27B 109.5
H27A C27 H27C 109.5
H27B C27 H27C 109.5
C26 C28 H28A 109.5
C26 C28 H28B 109.5
C26 C28 H28C 109.5
H28A C28 H28B 109.5
H28A C28 H28C 109.5
H28B C28 H28C 109.5
N1 C29 N3 108.2(3)
N1 C29 H29 125.9
N3 C29 H29 125.9
N3 C30 Sb1 117.6(2)
C31 C30 Sb1 136.4(2)
C31 C30 N3 105.3(3)
N1 C31 H31 125.9
C30 C31 N1 108.1(3)
C30 C31 H31 125.9
C33 C32 N1 118.2(3)
C37 C32 N1 118.1(3)
C37 C32 C33 123.6(3)
C32 C33 C41 122.6(3)
C34 C33 C32 116.5(4)
C34 C33 C41 120.9(3)
C33 C34 H34 119.4
C35 C34 C33 121.2(4)
C35 C34 H34 119.4
C34 C35 H35 119.6
C34 C35 C36 120.8(4)
C36 C35 H35 119.6
C35 C36 H36 119.6
C35 C36 C37 120.9(4)
C37 C36 H36 119.6
C32 C37 C38 123.1(3)
C36 C37 C32 117.1(4)
C36 C37 C38 119.8(4)
C37 C38 H38 107.9
C37 C38 C40 111.2(4)
C39 C38 C37 110.8(4)
C39 C38 H38 107.9
C39 C38 C40 110.9(4)
C40 C38 H38 107.9
C38 C39 H39A 109.5
C38 C39 H39B 109.5
C38 C39 H39C 109.5
H39A C39 H39B 109.5
H39A C39 H39C 109.5
H39B C39 H39C 109.5
C38 C40 H40A 109.5
C38 C40 H40B 109.5
C38 C40 H40C 109.5
H40A C40 H40B 109.5
H40A C40 H40C 109.5
H40B C40 H40C 109.5
C33 C41 H41 107.8
C33 C41 C42 112.5(4)
C33 C41 C43 110.4(4)
C42 C41 H41 107.8
C43 C41 H41 107.8
C43 C41 C42 110.3(4)
C41 C42 H42A 109.5
C41 C42 H42B 109.5
C41 C42 H42C 109.5
H42A C42 H42B 109.5
H42A C42 H42C 109.5
H42B C42 H42C 109.5
C41 C43 H43A 109.5
C41 C43 H43B 109.5
C41 C43 H43C 109.5
H43A C43 H43B 109.5
H43A C43 H43C 109.5
H43B C43 H43C 109.5
C45 C44 N3 116.9(3)
C49 C44 N3 119.1(3)
C49 C44 C45 123.9(3)
C44 C45 C53 123.1(3)
C46 C45 C44 116.5(3)
C46 C45 C53 120.3(3)
C45 C46 H46 119.4
C47 C46 C45 121.2(4)
C47 C46 H46 119.4
C46 C47 H47 119.6
C46 C47 C48 120.8(3)
C48 C47 H47 119.6
C47 C48 H48 119.5
C47 C48 C49 121.0(4)
C49 C48 H48 119.5
C44 C49 C48 116.5(3)
C44 C49 C50 122.8(3)
C48 C49 C50 120.6(3)
C49 C50 H50 107.9
C49 C50 C51 109.9(3)
C49 C50 C52 112.1(3)
C51 C50 H50 107.9
C52 C50 H50 107.9
C52 C50 C51 110.9(4)
C50 C51 H51A 109.5
C50 C51 H51B 109.5
C50 C51 H51C 109.5
H51A C51 H51B 109.5
H51A C51 H51C 109.5
H51B C51 H51C 109.5
C50 C52 H52A 109.5
C50 C52 H52B 109.5
C50 C52 H52C 109.5
H52A C52 H52B 109.5
H52A C52 H52C 109.5
H52B C52 H52C 109.5
C45 C53 H53 107.7
C45 C53 C54 113.0(3)
C45 C53 C55 109.8(4)
C54 C53 H53 107.7
C54 C53 C55 110.7(4)
C55 C53 H53 107.7
C53 C54 H54A 109.5
C53 C54 H54B 109.5
C53 C54 H54C 109.5
H54A C54 H54B 109.5
H54A C54 H54C 109.5
H54B C54 H54C 109.5
C53 C55 H55A 109.5
C53 C55 H55B 109.5
C53 C55 H55C 109.5
H55A C55 H55B 109.5
H55A C55 H55C 109.5
H55B C55 H55C 109.5
F3 Sb2A F5 159.46(19)
F4A Sb2A F3 80.6(2)
F4A Sb2A F5 81.1(2)
F4A Sb2A F6 90.5(2)
F6 Sb2A F3 86.14(15)
F6 Sb2A F5 84.76(18)
F3 Sb2B F6 77.05(19)
F3 Sb2B F4B 104.9(8)
F5 Sb2B F3 159.0(3)
F5 Sb2B F6 82.7(2)
F5 Sb2B F4B 63.4(7)
F6 Sb2B F4B 74.0(9)
C57 C56 H56 119.8
C61 C56 H56 119.8
C61 C56 C57 120.5(5)
C56 C57 H57 120.2
C58 C57 C56 119.7(5)
C58 C57 H57 120.2
C57 C58 H58 119.7
C57 C58 C59 120.6(5)
C59 C58 H58 119.7
C58 C59 H59 120.2
C58 C59 C60 119.6(5)
C60 C59 H59 120.2
C59 C60 H60 120.3
C61 C60 C59 119.3(6)
C61 C60 H60 120.3
C56 C61 C60 120.3(5)
C56 C61 H61 119.9
C60 C61 H61 119.9

loop_
_geom_bond_atom_site_label_1
_geom_bond_atom_site_label_2
_geom_bond_distance
Sb1 F1 2.0285(19)
Sb1 F2 2.020(2)
Sb1 C2 2.197(3)
Sb1 C30 2.165(3)
N1 C29 1.330(4)
N1 C31 1.390(4)
N1 C32 1.452(4)
C2 N4 1.345(4)
C2 N5 1.346(4)
N3 C29 1.332(4)
N3 C30 1.403(4)
N3 C44 1.450(4)
C3 H3 0.9300
C3 N4 1.391(4)
C3 C4 1.341(5)
N4 C17 1.456(4)
C4 H4 0.9300
C4 N5 1.386(5)
N5 C5 1.448(4)
C5 C6 1.397(5)
C5 C10 1.402(5)
C6 C7 1.398(5)
C6 C14 1.521(5)
C7 H7 0.9300
C7 C8 1.380(6)
C8 H8 0.9300
C8 C9 1.380(6)
C9 H9 0.9300
C9 C10 1.391(5)
C10 C11 1.520(5)
C11 H11 0.9800
C11 C12 1.524(6)
C11 C13 1.520(6)
C12 H12A 0.9600
C12 H12B 0.9600
C12 H12C 0.9600
C13 H13A 0.9600
C13 H13B 0.9600
C13 H13C 0.9600
C14 H14 0.9800
C14 C15 1.518(6)
C14 C16 1.526(7)
C15 H15A 0.9600
C15 H15B 0.9600
C15 H15C 0.9600
C16 H16A 0.9600
C16 H16B 0.9600
C16 H16C 0.9600
C17 C18 1.399(5)
C17 C22 1.402(5)
C18 C19 1.393(5)
C18 C26 1.521(5)
C19 H19 0.9300
C19 C20 1.383(6)
C20 H20 0.9300
C20 C21 1.378(6)
C21 H21 0.9300
C21 C22 1.390(5)
C22 C23 1.522(5)
C23 H23 0.9800
C23 C24 1.528(5)
C23 C25 1.533(5)
C24 H24A 0.9600
C24 H24B 0.9600
C24 H24C 0.9600
C25 H25A 0.9600
C25 H25B 0.9600
C25 H25C 0.9600
C26 H26 0.9800
C26 C27 1.536(5)
C26 C28 1.528(5)
C27 H27A 0.9600
C27 H27B 0.9600
C27 H27C 0.9600
C28 H28A 0.9600
C28 H28B 0.9600
C28 H28C 0.9600
C29 H29 0.9300
C30 C31 1.354(4)
C31 H31 0.9300
C32 C33 1.404(5)
C32 C37 1.391(5)
C33 C34 1.394(5)
C33 C41 1.519(6)
C34 H34 0.9300
C34 C35 1.371(7)
C35 H35 0.9300
C35 C36 1.382(6)
C36 H36 0.9300
C36 C37 1.388(5)
C37 C38 1.522(5)
C38 H38 0.9800
C38 C39 1.517(8)
C38 C40 1.530(7)
C39 H39A 0.9600
C39 H39B 0.9600
C39 H39C 0.9600
C40 H40A 0.9600
C40 H40B 0.9600
C40 H40C 0.9600
C41 H41 0.9800
C41 C42 1.531(6)
C41 C43 1.525(7)
C42 H42A 0.9600
C42 H42B 0.9600
C42 H42C 0.9600
C43 H43A 0.9600
C43 H43B 0.9600
C43 H43C 0.9600
C44 C45 1.405(5)
C44 C49 1.394(5)
C45 C46 1.388(5)
C45 C53 1.514(5)
C46 H46 0.9300
C46 C47 1.372(6)
C47 H47 0.9300
C47 C48 1.383(6)
C48 H48 0.9300
C48 C49 1.394(5)
C49 C50 1.519(5)
C50 H50 0.9800
C50 C51 1.529(6)
C50 C52 1.523(6)
C51 H51A 0.9600
C51 H51B 0.9600
C51 H51C 0.9600
C52 H52A 0.9600
C52 H52B 0.9600
C52 H52C 0.9600
C53 H53 0.9800
C53 C54 1.527(6)
C53 C55 1.531(6)
C54 H54A 0.9600
C54 H54B 0.9600
C54 H54C 0.9600
C55 H55A 0.9600
C55 H55B 0.9600
C55 H55C 0.9600
Sb2A F3 1.942(4)
Sb2A F4A 1.886(6)
Sb2A F5 2.050(4)
Sb2A F6 1.905(3)
Sb2B F3 2.091(5)
Sb2B F5 1.904(5)
Sb2B F6 2.127(5)
Sb2B F4B 2.22(3)
C56 H56 0.9300
C56 C57 1.375(7)
C56 C61 1.358(8)
C57 H57 0.9300
C57 C58 1.361(8)
C58 H58 0.9300
C58 C59 1.368(9)
C59 H59 0.9300
C59 C60 1.388(9)
C60 H60 0.9300
C60 C61 1.374(9)
C61 H61 0.9300

loop_
_geom_torsion_atom_site_label_1
_geom_torsion_atom_site_label_2
_geom_torsion_atom_site_label_3
_geom_torsion_atom_site_label_4
_geom_torsion
Sb1 C2 N4 C3 -171.8(2)
Sb1 C2 N4 C17 14.7(4)
Sb1 C2 N5 C4 170.4(3)
Sb1 C2 N5 C5 -16.1(5)
Sb1 C30 C31 N1 -170.0(2)
N1 C32 C33 C34 -179.5(4)
N1 C32 C33 C41 3.1(6)
N1 C32 C37 C36 179.2(4)
N1 C32 C37 C38 -1.3(6)
C2 N4 C17 C18 97.7(4)
C2 N4 C17 C22 -83.5(4)
C2 N5 C5 C6 106.8(4)
C2 N5 C5 C10 -76.1(4)
N3 C30 C31 N1 -0.5(3)
N3 C44 C45 C46 179.5(3)
N3 C44 C45 C53 2.8(5)
N3 C44 C49 C48 -178.9(3)
N3 C44 C49 C50 -1.5(5)
C3 N4 C17 C18 -74.9(4)
C3 N4 C17 C22 103.9(4)
C3 C4 N5 C2 0.0(4)
C3 C4 N5 C5 -173.7(3)
N4 C2 N5 C4 -0.3(4)
N4 C2 N5 C5 173.2(3)
N4 C3 C4 N5 0.2(4)
N4 C17 C18 C19 178.7(3)
N4 C17 C18 C26 -0.3(5)
N4 C17 C22 C21 -178.4(3)
N4 C17 C22 C23 -0.1(5)
C4 C3 N4 C2 -0.4(4)
C4 C3 N4 C17 173.1(3)
C4 N5 C5 C6 -80.6(4)
C4 N5 C5 C10 96.5(4)
N5 C2 N4 C3 0.4(4)
N5 C2 N4 C17 -173.1(3)
N5 C5 C6 C7 176.7(3)
N5 C5 C6 C14 -3.0(5)
N5 C5 C10 C9 -176.4(3)
N5 C5 C10 C11 1.9(5)
C5 C6 C7 C8 0.0(6)
C5 C6 C14 C15 113.2(5)
C5 C6 C14 C16 -124.1(4)
C5 C10 C11 C12 -90.2(4)
C5 C10 C11 C13 145.2(3)
C6 C5 C10 C9 0.5(5)
C6 C5 C10 C11 178.8(3)
C6 C7 C8 C9 -0.1(7)
C7 C6 C14 C15 -66.5(6)
C7 C6 C14 C16 56.1(5)
C7 C8 C9 C10 0.4(6)
C8 C9 C10 C5 -0.6(5)
C8 C9 C10 C11 -179.0(4)
C9 C10 C11 C12 88.1(4)
C9 C10 C11 C13 -36.5(5)
C10 C5 C6 C7 -0.2(5)
C10 C5 C6 C14 -180.0(4)
C14 C6 C7 C8 179.8(4)
C17 C18 C19 C20 -0.4(5)
C17 C18 C26 C27 116.4(4)
C17 C18 C26 C28 -119.9(4)
C17 C22 C23 C24 139.0(3)
C17 C22 C23 C25 -97.5(4)
C18 C17 C22 C21 0.4(5)
C18 C17 C22 C23 178.6(3)
C18 C19 C20 C21 0.6(6)
C19 C18 C26 C27 -62.5(5)
C19 C18 C26 C28 61.2(4)
C19 C20 C21 C22 -0.3(6)
C20 C21 C22 C17 -0.2(5)
C20 C21 C22 C23 -178.5(3)
C21 C22 C23 C24 -42.8(5)
C21 C22 C23 C25 80.7(4)
C22 C17 C18 C19 -0.1(5)
C22 C17 C18 C26 -179.0(3)
C26 C18 C19 C20 178.5(3)
C29 N1 C31 C30 0.8(4)
C29 N1 C32 C33 -81.7(4)
C29 N1 C32 C37 98.6(4)
C29 N3 C30 Sb1 171.9(2)
C29 N3 C30 C31 0.0(4)
C29 N3 C44 C45 -95.8(4)
C29 N3 C44 C49 84.0(4)
C30 N3 C29 N1 0.5(4)
C30 N3 C44 C45 76.5(4)
C30 N3 C44 C49 -103.7(4)
C31 N1 C29 N3 -0.8(4)
C31 N1 C32 C33 102.0(4)
C31 N1 C32 C37 -77.8(5)
C32 N1 C29 N3 -177.7(3)
C32 N1 C31 C30 177.6(3)
C32 C33 C34 C35 0.3(7)
C32 C33 C41 C42 -135.9(4)
C32 C33 C41 C43 100.3(5)
C32 C37 C38 C39 111.8(5)
C32 C37 C38 C40 -124.3(5)
C33 C32 C37 C36 -0.5(6)
C33 C32 C37 C38 179.0(4)
C33 C34 C35 C36 -0.6(8)
C34 C33 C41 C42 46.8(6)
C34 C33 C41 C43 -76.9(5)
C34 C35 C36 C37 0.2(8)
C35 C36 C37 C32 0.3(7)
C35 C36 C37 C38 -179.2(5)
C36 C37 C38 C39 -68.7(6)
C36 C37 C38 C40 55.2(6)
C37 C32 C33 C34 0.2(6)
C37 C32 C33 C41 -177.1(4)
C41 C33 C34 C35 177.8(5)
C44 N3 C29 N1 173.9(3)
C44 N3 C30 Sb1 -1.3(4)
C44 N3 C30 C31 -173.2(3)
C44 C45 C46 C47 -0.5(5)
C44 C45 C53 C54 -140.4(4)
C44 C45 C53 C55 95.6(4)
C44 C49 C50 C51 -107.6(4)
C44 C49 C50 C52 128.6(4)
C45 C44 C49 C48 0.9(5)
C45 C44 C49 C50 178.3(3)
C45 C46 C47 C48 0.7(6)
C46 C45 C53 C54 43.0(5)
C46 C45 C53 C55 -81.0(4)
C46 C47 C48 C49 -0.1(6)
C47 C48 C49 C44 -0.6(6)
C47 C48 C49 C50 -178.1(4)
C48 C49 C50 C51 69.8(5)
C48 C49 C50 C52 -54.1(5)
C49 C44 C45 C46 -0.3(5)
C49 C44 C45 C53 -177.0(3)
C53 C45 C46 C47 176.3(4)
C56 C57 C58 C59 0.6(7)
C57 C56 C61 C60 0.4(8)
C57 C58 C59 C60 -0.1(8)
C58 C59 C60 C61 -0.3(9)
C59 C60 C61 C56 0.1(9)
C61 C56 C57 C58 -0.8(7)

loop_
_exptl_oxdiff_crystal_face_indexfrac_h
_exptl_oxdiff_crystal_face_indexfrac_k
_exptl_oxdiff_crystal_face_indexfrac_l
_exptl_oxdiff_crystal_face_x
_exptl_oxdiff_crystal_face_y
_exptl_oxdiff_crystal_face_z
2.9939 -0.0080 -10.5073 -0.1735 0.6288 0.6957
4.9974 -0.0037 -8.5119 0.1807 0.6433 0.7062
-1.9916 7.0068 4.4935 0.1720 -0.9721 -0.0434
4.0033 -6.9924 7.0024 0.6781 0.5594 -0.4246
0.0070 10.0032 -2.5162 0.1365 -0.8380 0.5466
7.0073 -0.9910 1.9856 0.9519 0.3706 0.2465
-4.0106 -7.0089 -0.4795 -0.7125 0.4789 -0.4918
-3.9953 -0.9931 11.0113 0.0480 -0.6085 -0.8186
-7.0031 -0.0032 4.0163 -0.6654 -0.5454 -0.5908
-0.0020 7.9930 -11.0133 -0.3606 -0.2657 0.8906
0.0024 9.9973 -8.0165 -0.1506 -0.5907 0.8237
2.9979 -8.9978 4.0078 0.3432 0.8321 -0.4133
7.0035 0.0037 -3.5163 0.6915 0.5229 0.5656
-1.0054 -10.0011 5.5187 -0.1047 0.6509 -0.7534
2.0117 1.0139 10.4942 0.8246 -0.4628 -0.3756
-1.0107 -0.0133 -11.4982 -0.7252 0.4649 0.5236
2.0029 8.9983 -8.5195 0.0463 -0.3687 0.9180
-3.0016 -7.9972 10.0202 -0.0662 0.1540 -1.0071
